data_4075792
loop_
_publ_author_name
'Hayes, Paul G.'
'Piers, Warren E.'
'Parvez, Masood'

_publ_section_title
;
 Synthesis, Structure, and Ion Pair Dynamics of \b-Diketiminato-Supported
 Organoscandium Contact Ion Pairs
;
_journal_issue 6
_journal_name_full Organometallics
_journal_page_first 1173
_journal_paper_doi 10.1021/om050007v
_journal_volume 24
_journal_year 2005
_chemical_formula_sum 'C61 H75 B F15 N2 Sc Si2'
_chemical_formula_weight 1233.18
_chemical_name_systematic
; 
 ? 
;
_space_group_IT_number 2
_symmetry_cell_setting triclinic
_symmetry_space_group_name_Hall '-P 1'
_symmetry_space_group_name_H-M 'P -1'
_atom_sites_solution_hydrogens geom
_atom_sites_solution_primary direct
_atom_sites_solution_secondary difmap
_cell_angle_alpha 77.7032(5)
_cell_angle_beta 76.5540(5)
_cell_angle_gamma 68.6369(8)
_cell_formula_units_Z 2
_cell_length_a 12.75520(10)
_cell_length_b 14.0148(2)
_cell_length_c 19.7212(3)
_cell_measurement_reflns_used 27049
_cell_measurement_temperature 173(2)
_cell_measurement_theta_max 27.5
_cell_measurement_theta_min 3.1
_cell_volume 3160.99(7)
_computing_cell_refinement 'HKL DENZO (Otwinowski & Minor, 1997)'
_computing_data_collection 'COLLECT (Hooft, 1998)'
_computing_data_reduction 'SCALEPACK (Otwinowski & Minor, 1997)'
_computing_molecular_graphics 'ORTEPII (Johnson, 1976)'
_computing_publication_material 'SHELXL-97 (Sheldrick, 1997)'
_computing_structure_refinement 'SHELXL-97 (Sheldrick, 1997)'
_computing_structure_solution 'SAPI91 (Fan, 1991)'
_diffrn_ambient_temperature 173(2)
_diffrn_measured_fraction_theta_full 0.989
_diffrn_measured_fraction_theta_max 0.989
_diffrn_measurement_device_type 'Nonius KappaCCD'
_diffrn_measurement_method ' \w and \f '
_diffrn_radiation_monochromator graphite
_diffrn_radiation_source 'fine-focus sealed tube'
_diffrn_radiation_type MoK\a
_diffrn_radiation_wavelength 0.71073
_diffrn_reflns_av_R_equivalents 0.0260
_diffrn_reflns_av_sigmaI/netI 0.0480
_diffrn_reflns_limit_h_max 16
_diffrn_reflns_limit_h_min -16
_diffrn_reflns_limit_k_max 18
_diffrn_reflns_limit_k_min -18
_diffrn_reflns_limit_l_max 25
_diffrn_reflns_limit_l_min -25
_diffrn_reflns_number 27049
_diffrn_reflns_theta_full 27.52
_diffrn_reflns_theta_max 27.52
_diffrn_reflns_theta_min 3.06
_exptl_absorpt_coefficient_mu 0.237
_exptl_absorpt_correction_T_max 0.9653
_exptl_absorpt_correction_T_min 0.9541
_exptl_absorpt_correction_type multi-scan
_exptl_absorpt_process_details 'SORTAV: (Blessing, 1997)'
_exptl_crystal_colour pale
_exptl_crystal_density_diffrn 1.296
_exptl_crystal_density_meas ?
_exptl_crystal_density_method 'not measured'
_exptl_crystal_description prism
_exptl_crystal_F_000 1288
_exptl_crystal_size_max 0.20
_exptl_crystal_size_mid 0.18
_exptl_crystal_size_min 0.15
_refine_diff_density_max 0.970
_refine_diff_density_min -0.801
_refine_diff_density_rms 0.067
_refine_ls_extinction_method none
_refine_ls_goodness_of_fit_ref 1.014
_refine_ls_hydrogen_treatment mixed
_refine_ls_matrix_type full
_refine_ls_number_parameters 764
_refine_ls_number_reflns 14404
_refine_ls_number_restraints 12
_refine_ls_restrained_S_all 1.014
_refine_ls_R_factor_all 0.0831
_refine_ls_R_factor_gt 0.0595
_refine_ls_shift/su_max 0.000
_refine_ls_shift/su_mean 0.000
_refine_ls_structure_factor_coef Fsqd
_refine_ls_weighting_details 'calc w=1/[\s^2^(Fo^2^)+(0.0988P)^2^+2.3600P] where P=(Fo^2^+2Fc^2^)/3'
_refine_ls_weighting_scheme calc
_refine_ls_wR_factor_gt 0.1633
_refine_ls_wR_factor_ref 0.1830
_reflns_number_gt 10718
_reflns_number_total 14404
_reflns_threshold_expression >2sigma(I)
_cod_data_source_file om050007vsi20050104_104005.cif
_cod_data_source_block Compound_p7
_cod_depositor_comments
;
The following automatic conversions were performed:

'_symmetry_cell_setting' value 'Triclinic' changed to 'triclinic'
according to /home/saulius/struct/CIF-dictionaries/cif_core.dic
dictionary named 'cif_core.dic' version 2.4.1 from 2010-06-29.

Automatic conversion script
Id: cif_fix_values 1715 2011-07-08 13:25:40Z adriana 

The following automatic conversions were performed:

'_exptl_crystal_density_meas' value 'not measured' was changed to '?'
- the value is perceived as not measured.

Automatic conversion script
Id: cif_fix_values 3008 2015-01-20 13:52:24Z robertas 
;
_cod_database_code 4075792

loop_
_symmetry_equiv_pos_as_xyz
'x, y, z'
'-x, -y, -z'

loop_
_atom_site_label
_atom_site_type_symbol
_atom_site_fract_x
_atom_site_fract_y
_atom_site_fract_z
_atom_site_U_iso_or_equiv
_atom_site_adp_type
_atom_site_occupancy
_atom_site_symmetry_multiplicity
_atom_site_calc_flag
_atom_site_refinement_flags
_atom_site_disorder_assembly
_atom_site_disorder_group
Sc1 Sc 0.32058(3) 0.34453(3) 0.75638(2) 0.02251(11) Uani 1 1 d . B .
F1 F 0.04143(14) 0.62235(13) 0.64674(8) 0.0454(4) Uani 1 1 d . . .
F2 F 0.0772(2) 0.71814(19) 0.51615(9) 0.0744(6) Uani 1 1 d . . .
F3 F 0.1944(2) 0.85514(19) 0.48549(10) 0.0902(8) Uani 1 1 d . . .
F4 F 0.2801(2) 0.88822(18) 0.59017(12) 0.0858(8) Uani 1 1 d . . .
F5 F 0.24583(16) 0.79415(13) 0.71971(9) 0.0506(4) Uani 1 1 d . . .
F6 F 0.27189(14) 0.55087(13) 0.87843(9) 0.0487(4) Uani 1 1 d . . .
F7 F 0.29583(16) 0.64634(16) 0.97333(10) 0.0639(5) Uani 1 1 d . . .
F8 F 0.17077(16) 0.84924(15) 0.98271(9) 0.0569(5) Uani 1 1 d . . .
F9 F 0.01808(16) 0.95361(12) 0.89401(8) 0.0483(4) Uani 1 1 d . . .
F10 F -0.00654(14) 0.85958(11) 0.79699(8) 0.0412(4) Uani 1 1 d . . .
F11 F -0.11164(13) 0.78416(12) 0.70941(9) 0.0464(4) Uani 1 1 d . . .
F12 F -0.32011(14) 0.78003(16) 0.76269(11) 0.0632(5) Uani 1 1 d . . .
F13 F -0.36341(14) 0.65995(17) 0.88587(10) 0.0606(5) Uani 1 1 d . . .
F14 F -0.18674(14) 0.53753(14) 0.95449(8) 0.0483(4) Uani 1 1 d . . .
F15 F 0.02541(12) 0.53426(12) 0.90085(7) 0.0372(3) Uani 1 1 d . . .
N1 N 0.26198(15) 0.22642(14) 0.81397(10) 0.0245(4) Uani 1 1 d . B .
N2 N 0.47954(15) 0.28876(14) 0.78838(9) 0.0245(4) Uani 1 1 d . B .
C1 C 0.1896(2) 0.52517(18) 0.76819(13) 0.0271(5) Uani 1 1 d . . .
H131 H 0.186(2) 0.477(2) 0.8073(16) 0.037(4) Uiso 1 1 d . . .
H132 H 0.274(3) 0.519(2) 0.7559(15) 0.037(4) Uiso 1 1 d . . .
H133 H 0.167(2) 0.501(2) 0.7284(15) 0.037(4) Uiso 1 1 d . . .
C2 C 0.3497(3) 0.3052(2) 0.65332(14) 0.0478(7) Uani 1 1 d . . .
H2A H 0.4039 0.2337 0.6594 0.057 Uiso 1 1 calc R A 1
H2B H 0.2762 0.2964 0.6532 0.057 Uiso 1 1 calc R A 1
Si1 Si 0.39239(10) 0.34551(8) 0.55925(4) 0.0349(3) Uani 0.842(3) 1 d PD B 1
Si2 Si 0.26420(16) 0.23918(17) 0.48598(6) 0.0889(7) Uani 0.842(3) 1 d PD B 1
C40 C 0.3993(4) 0.2507(3) 0.5035(2) 0.0614(11) Uiso 0.842(3) 1 d PD B 1
H40A H 0.4438 0.1814 0.5250 0.074 Uiso 0.842(3) 1 calc PR B 1
H40B H 0.4447 0.2660 0.4571 0.074 Uiso 0.842(3) 1 calc PR B 1
C41 C 0.1600(5) 0.2333(5) 0.5657(3) 0.0880(16) Uiso 0.842(3) 1 d PD B 1
H41A H 0.1956 0.1771 0.6008 0.132 Uiso 0.842(3) 1 calc PR B 1
H41B H 0.0954 0.2206 0.5548 0.132 Uiso 0.842(3) 1 calc PR B 1
H41C H 0.1327 0.2992 0.5844 0.132 Uiso 0.842(3) 1 calc PR B 1
C42 C 0.2095(7) 0.3425(6) 0.4141(4) 0.121(2) Uiso 0.842(3) 1 d PD B 1
H42A H 0.2704 0.3397 0.3730 0.182 Uiso 0.842(3) 1 calc PR B 1
H42B H 0.1839 0.4101 0.4301 0.182 Uiso 0.842(3) 1 calc PR B 1
H42C H 0.1451 0.3321 0.4011 0.182 Uiso 0.842(3) 1 calc PR B 1
C43 C 0.3021(9) 0.1133(7) 0.4523(5) 0.153(3) Uiso 0.842(3) 1 d PD B 1
H43A H 0.3588 0.1113 0.4090 0.229 Uiso 0.842(3) 1 calc PR B 1
H43B H 0.2334 0.1068 0.4424 0.229 Uiso 0.842(3) 1 calc PR B 1
H43C H 0.3340 0.0559 0.4879 0.229 Uiso 0.842(3) 1 calc PR B 1
Si1' Si 0.3405(6) 0.3220(4) 0.5632(3) 0.0391(15) Uani 0.158(3) 1 d PD B 2
Si2' Si 0.2556(6) 0.1675(5) 0.5042(3) 0.056(2) Uani 0.158(3) 1 d PD B 2
C40' C 0.2631(15) 0.2277(13) 0.5787(8) 0.045(4) Uiso 0.158(3) 1 d PD B 2
H40C H 0.1835 0.2627 0.6005 0.054 Uiso 0.158(3) 1 calc PR B 2
H40D H 0.2975 0.1704 0.6144 0.054 Uiso 0.158(3) 1 calc PR B 2
C41' C 0.1408(17) 0.1099(18) 0.5325(13) 0.070(6) Uiso 0.158(3) 1 d PD B 2
H41D H 0.1378 0.0764 0.4945 0.106 Uiso 0.158(3) 1 calc PR B 2
H41E H 0.0675 0.1643 0.5436 0.106 Uiso 0.158(3) 1 calc PR B 2
H41F H 0.1561 0.0584 0.5744 0.106 Uiso 0.158(3) 1 calc PR B 2
C42' C 0.2438(19) 0.2625(16) 0.4181(9) 0.060(5) Uiso 0.158(3) 1 d PD B 2
H42D H 0.3078 0.2894 0.4065 0.089 Uiso 0.158(3) 1 calc PR B 2
H42E H 0.1716 0.3201 0.4239 0.089 Uiso 0.158(3) 1 calc PR B 2
H42F H 0.2460 0.2266 0.3799 0.089 Uiso 0.158(3) 1 calc PR B 2
C43' C 0.3833(14) 0.0593(13) 0.4760(10) 0.046(4) Uiso 0.158(3) 1 d PD B 2
H43D H 0.4491 0.0836 0.4598 0.069 Uiso 0.158(3) 1 calc PR B 2
H43E H 0.3702 0.0332 0.4375 0.069 Uiso 0.158(3) 1 calc PR B 2
H43F H 0.3984 0.0037 0.5158 0.069 Uiso 0.158(3) 1 calc PR B 2
C3 C 0.1923(2) 0.1914(2) 0.94835(12) 0.0327(5) Uani 1 1 d . B .
C4 C 0.27036(18) 0.22540(17) 0.88107(11) 0.0255(4) Uani 1 1 d . . .
C5 C 0.34997(19) 0.26534(18) 0.89529(12) 0.0275(5) Uani 1 1 d . B .
H5 H 0.3268 0.2899 0.9396 1.685(6) Uiso 1 1 calc R . .
C6 C 0.45635(18) 0.27724(17) 0.85874(11) 0.0256(4) Uani 1 1 d . . .
C7 C 0.5331(2) 0.2799(2) 0.90927(12) 0.0327(5) Uani 1 1 d . B .
C8 C 0.19904(19) 0.17563(18) 0.79005(12) 0.0268(5) Uani 1 1 d . . .
C9 C 0.0870(2) 0.22966(18) 0.77782(13) 0.0293(5) Uani 1 1 d . B .
C10 C 0.0304(2) 0.1782(2) 0.75299(14) 0.0380(6) Uani 1 1 d . . .
H10 H -0.0456 0.2139 0.7448 1.685(6) Uiso 1 1 calc R B .
C11 C 0.0828(2) 0.0773(2) 0.74037(15) 0.0420(6) Uani 1 1 d . B .
H11 H 0.0424 0.0429 0.7251 1.685(6) Uiso 1 1 calc R . .
C12 C 0.1955(3) 0.0260(2) 0.75008(15) 0.0424(6) Uani 1 1 d . . .
H12 H 0.2320 -0.0432 0.7405 1.685(6) Uiso 1 1 calc R B .
C13 C 0.2563(2) 0.07429(19) 0.77361(13) 0.0329(5) Uani 1 1 d . B .
C14 C 0.4444(3) -0.0344(4) 0.7147(2) 0.0840(13) Uani 1 1 d . B .
H14A H 0.5245 -0.0713 0.7197 0.126 Uiso 1 1 calc R . .
H14B H 0.4405 0.0189 0.6732 0.126 Uiso 1 1 calc R . .
H14C H 0.4097 -0.0835 0.7090 0.126 Uiso 1 1 calc R . .
C15 C 0.3808(2) 0.0157(2) 0.77935(16) 0.0437(6) Uani 1 1 d . . .
H15 H 0.4165 0.0666 0.7833 0.052 Uiso 1 1 calc R B .
C16 C 0.3955(4) -0.0661(5) 0.8436(2) 0.117(2) Uani 1 1 d . B .
H16A H 0.3544 -0.0341 0.8860 0.175 Uiso 1 1 calc R . .
H16B H 0.4769 -0.0982 0.8467 0.175 Uiso 1 1 calc R . .
H16C H 0.3649 -0.1191 0.8397 0.175 Uiso 1 1 calc R . .
C17 C 0.0029(3) 0.4122(2) 0.72054(18) 0.0500(7) Uani 1 1 d . B .
H17A H -0.0398 0.4834 0.7297 0.075 Uiso 1 1 calc R . .
H17B H -0.0403 0.3896 0.6958 0.075 Uiso 1 1 calc R . .
H17C H 0.0772 0.4092 0.6913 0.075 Uiso 1 1 calc R . .
C18 C 0.0207(2) 0.34119(19) 0.79016(15) 0.0357(6) Uani 1 1 d . . .
H18 H 0.0665 0.3644 0.8140 0.043 Uiso 1 1 calc R B .
C19 C -0.0955(2) 0.3509(3) 0.8379(2) 0.0542(8) Uani 1 1 d . B .
H19A H -0.1357 0.4233 0.8449 0.081 Uiso 1 1 calc R . .
H19B H -0.0836 0.3081 0.8836 0.081 Uiso 1 1 calc R . .
H19C H -0.1413 0.3274 0.8158 0.081 Uiso 1 1 calc R . .
C20 C 0.58549(18) 0.29531(19) 0.74340(11) 0.0268(5) Uani 1 1 d . . .
C21 C 0.6006(2) 0.3925(2) 0.72052(12) 0.0305(5) Uani 1 1 d . B .
C22 C 0.7019(2) 0.3964(2) 0.67577(13) 0.0369(6) Uani 1 1 d . . .
H22 H 0.7135 0.4613 0.6602 0.044 Uiso 1 1 calc R B .
C23 C 0.7854(2) 0.3086(2) 0.65360(14) 0.0402(6) Uani 1 1 d . B .
H23 H 0.8543 0.3129 0.6240 1.685(6) Uiso 1 1 calc R . .
C24 C 0.7680(2) 0.2137(2) 0.67486(14) 0.0380(6) Uani 1 1 d . . .
H24 H 0.8254 0.1535 0.6590 1.685(6) Uiso 1 1 calc R B .
C25 C 0.66779(19) 0.2048(2) 0.71926(12) 0.0309(5) Uani 1 1 d . B .
C26 C 0.7067(6) 0.0344(3) 0.7993(3) 0.119(2) Uani 1 1 d . B .
H26A H 0.6796 0.0730 0.8395 0.178 Uiso 1 1 calc R . .
H26B H 0.7898 0.0168 0.7862 0.178 Uiso 1 1 calc R . .
H26C H 0.6870 -0.0292 0.8120 0.178 Uiso 1 1 calc R . .
C27 C 0.6512(2) 0.0999(2) 0.73800(15) 0.0415(6) Uani 1 1 d . . .
H27 H 0.5672 0.1124 0.7519 0.050 Uiso 1 1 calc R B .
C28 C 0.6929(5) 0.0410(3) 0.6764(2) 0.0948(16) Uani 1 1 d . B .
H28A H 0.6564 0.0835 0.6365 0.142 Uiso 1 1 calc R . .
H28B H 0.6736 -0.0229 0.6893 0.142 Uiso 1 1 calc R . .
H28C H 0.7760 0.0237 0.6633 0.142 Uiso 1 1 calc R . .
C29 C 0.5605(3) 0.5578(3) 0.7713(2) 0.0582(8) Uani 1 1 d . B .
H29A H 0.4996 0.6217 0.7834 0.087 Uiso 1 1 calc R . .
H29B H 0.6218 0.5751 0.7364 0.087 Uiso 1 1 calc R . .
H29C H 0.5910 0.5176 0.8137 0.087 Uiso 1 1 calc R . .
C30 C 0.5121(2) 0.4936(2) 0.74053(14) 0.0363(6) Uani 1 1 d . . .
H30 H 0.4503 0.4767 0.7772 0.044 Uiso 1 1 calc R B .
C31 C 0.4588(3) 0.5577(2) 0.67667(17) 0.0518(8) Uani 1 1 d . B .
H31A H 0.4017 0.6228 0.6900 0.078 Uiso 1 1 calc R . .
H31B H 0.4220 0.5189 0.6600 0.078 Uiso 1 1 calc R . .
H31C H 0.5185 0.5727 0.6391 0.078 Uiso 1 1 calc R . .
C32 C 0.4753(2) 0.3804(2) 0.94205(15) 0.0429(6) Uani 1 1 d . . .
H32A H 0.4688 0.4399 0.9047 0.064 Uiso 1 1 calc R B .
H32B H 0.5213 0.3829 0.9747 0.064 Uiso 1 1 calc R . .
H32C H 0.3990 0.3826 0.9677 0.064 Uiso 1 1 calc R . .
C33 C 0.6562(2) 0.2759(3) 0.87562(14) 0.0414(6) Uani 1 1 d . . .
H33A H 0.6958 0.2123 0.8542 0.062 Uiso 1 1 calc R B .
H33B H 0.6968 0.2766 0.9119 0.062 Uiso 1 1 calc R . .
H33C H 0.6543 0.3361 0.8393 0.062 Uiso 1 1 calc R . .
C34 C 0.5435(3) 0.1865(3) 0.96812(15) 0.0498(7) Uani 1 1 d . . .
H34A H 0.5803 0.1222 0.9473 0.075 Uiso 1 1 calc R B .
H34B H 0.4673 0.1887 0.9939 0.075 Uiso 1 1 calc R . .
H34C H 0.5897 0.1891 1.0006 0.075 Uiso 1 1 calc R . .
C35 C 0.1038(2) 0.2917(2) 0.97430(15) 0.0425(6) Uani 1 1 d . . .
H35A H 0.1438 0.3360 0.9810 0.064 Uiso 1 1 calc R B .
H35B H 0.0576 0.2740 1.0191 0.064 Uiso 1 1 calc R . .
H35C H 0.0541 0.3285 0.9392 0.064 Uiso 1 1 calc R . .
C36 C 0.1269(2) 0.1238(2) 0.93846(14) 0.0401(6) Uani 1 1 d . . .
H36A H 0.1814 0.0597 0.9220 0.060 Uiso 1 1 calc R B .
H36B H 0.0770 0.1615 0.9036 0.060 Uiso 1 1 calc R . .
H36C H 0.0805 0.1071 0.9835 0.060 Uiso 1 1 calc R . .
C37 C 0.2637(3) 0.1302(3) 1.00636(16) 0.0551(8) Uani 1 1 d . . .
H37A H 0.3068 0.1708 1.0145 0.083 Uiso 1 1 calc R B .
H37B H 0.3169 0.0645 0.9915 0.083 Uiso 1 1 calc R . .
H37C H 0.2128 0.1162 1.0500 0.083 Uiso 1 1 calc R . .
C38 C 0.5396(3) 0.3520(3) 0.54368(19) 0.0644(9) Uani 1 1 d . . .
H38A H 0.5625 0.3739 0.4935 0.097 Uiso 1 1 calc R B 1
H38B H 0.5928 0.2835 0.5581 0.097 Uiso 1 1 calc R B 1
H38C H 0.5410 0.4019 0.5712 0.097 Uiso 1 1 calc R B 1
C39 C 0.2869(3) 0.4738(3) 0.5327(2) 0.0738(11) Uani 1 1 d . . .
H39A H 0.3088 0.4970 0.4826 0.111 Uiso 1 1 calc R B 1
H39B H 0.2857 0.5243 0.5607 0.111 Uiso 1 1 calc R B 1
H39C H 0.2108 0.4675 0.5409 0.111 Uiso 1 1 calc R B 1
C44 C 0.1338(2) 0.70815(18) 0.69177(12) 0.0319(5) Uani 1 1 d . . .
C45 C 0.0983(2) 0.6907(2) 0.63567(13) 0.0377(6) Uani 1 1 d . . .
C46 C 0.1169(3) 0.7385(3) 0.56714(15) 0.0518(8) Uani 1 1 d . . .
C47 C 0.1762(3) 0.8070(3) 0.55188(15) 0.0594(9) Uani 1 1 d . . .
C48 C 0.2182(3) 0.8246(2) 0.60436(17) 0.0565(8) Uani 1 1 d . . .
C49 C 0.1969(2) 0.7752(2) 0.67207(14) 0.0399(6) Uani 1 1 d . . .
C50 C 0.13140(19) 0.70025(18) 0.83194(12) 0.0284(5) Uani 1 1 d . . .
C51 C 0.2061(2) 0.6520(2) 0.87903(14) 0.0349(5) Uani 1 1 d . . .
C52 C 0.2208(2) 0.6998(2) 0.92906(14) 0.0413(6) Uani 1 1 d . . .
C53 C 0.1581(2) 0.8016(2) 0.93427(14) 0.0404(6) Uani 1 1 d . . .
C54 C 0.0809(2) 0.85480(19) 0.88928(13) 0.0354(6) Uani 1 1 d . . .
C55 C 0.0696(2) 0.80321(19) 0.84017(12) 0.0313(5) Uani 1 1 d . . .
C56 C -0.02834(19) 0.65369(17) 0.79942(12) 0.0280(5) Uani 1 1 d . . .
C57 C -0.1230(2) 0.71705(19) 0.76861(13) 0.0347(5) Uani 1 1 d . . .
C58 C -0.2333(2) 0.7183(2) 0.79630(15) 0.0415(6) Uani 1 1 d . . .
C59 C -0.2559(2) 0.6581(2) 0.85848(15) 0.0422(6) Uani 1 1 d . . .
C60 C -0.1670(2) 0.5967(2) 0.89298(13) 0.0357(5) Uani 1 1 d . . .
C61 C -0.0570(2) 0.59609(18) 0.86269(12) 0.0295(5) Uani 1 1 d . . .
B1 B 0.1071(2) 0.6480(2) 0.77224(14) 0.0265(5) Uani 1 1 d . . .

loop_
_atom_site_aniso_label
_atom_site_aniso_U_11
_atom_site_aniso_U_22
_atom_site_aniso_U_33
_atom_site_aniso_U_23
_atom_site_aniso_U_13
_atom_site_aniso_U_12
Sc1 0.0230(2) 0.0225(2) 0.0221(2) -0.00194(15) -0.00484(15) -0.00770(16)
F1 0.0548(10) 0.0510(10) 0.0368(8) -0.0079(7) -0.0163(7) -0.0189(8)
F2 0.0908(15) 0.0982(17) 0.0296(9) -0.0056(10) -0.0191(9) -0.0224(13)
F3 0.132(2) 0.0831(16) 0.0329(10) 0.0170(10) 0.0061(11) -0.0351(15)
F4 0.131(2) 0.0712(14) 0.0608(13) -0.0029(11) 0.0240(13) -0.0678(15)
F5 0.0697(11) 0.0482(10) 0.0457(9) -0.0143(8) 0.0068(8) -0.0390(9)
F6 0.0485(9) 0.0437(9) 0.0516(10) -0.0151(8) -0.0260(8) 0.0026(7)
F7 0.0603(11) 0.0779(13) 0.0635(12) -0.0237(10) -0.0366(9) -0.0111(10)
F8 0.0711(12) 0.0695(12) 0.0500(10) -0.0270(9) -0.0099(9) -0.0365(10)
F9 0.0732(11) 0.0322(8) 0.0403(9) -0.0118(7) 0.0016(8) -0.0217(8)
F10 0.0548(9) 0.0264(7) 0.0386(8) -0.0039(6) -0.0145(7) -0.0055(6)
F11 0.0422(9) 0.0415(9) 0.0440(9) 0.0057(7) -0.0151(7) -0.0021(7)
F12 0.0345(9) 0.0713(13) 0.0720(13) -0.0075(10) -0.0212(8) 0.0022(8)
F13 0.0307(8) 0.0877(14) 0.0650(12) -0.0253(10) 0.0034(8) -0.0206(9)
F14 0.0507(9) 0.0604(11) 0.0359(8) -0.0066(7) 0.0056(7) -0.0287(8)
F15 0.0364(8) 0.0401(8) 0.0307(7) 0.0023(6) -0.0077(6) -0.0106(6)
N1 0.0238(9) 0.0251(9) 0.0259(9) -0.0018(7) -0.0059(7) -0.0096(7)
N2 0.0243(9) 0.0281(10) 0.0219(9) -0.0016(7) -0.0027(7) -0.0114(7)
C1 0.0291(12) 0.0246(11) 0.0284(11) -0.0038(9) -0.0055(9) -0.0093(9)
C2 0.0546(17) 0.0516(17) 0.0317(14) -0.0099(12) -0.0110(12) -0.0068(14)
Si1 0.0385(6) 0.0438(5) 0.0233(4) -0.0045(3) -0.0054(4) -0.0146(4)
Si2 0.1418(14) 0.1480(17) 0.0293(6) -0.0127(7) -0.0012(7) -0.1169(13)
Si1' 0.041(3) 0.045(3) 0.031(2) -0.002(2) -0.007(2) -0.014(2)
Si2' 0.087(4) 0.051(4) 0.043(3) -0.013(3) -0.014(3) -0.032(3)
C3 0.0349(12) 0.0380(13) 0.0268(11) -0.0011(10) -0.0002(9) -0.0189(11)
C4 0.0254(11) 0.0249(11) 0.0248(11) -0.0026(9) -0.0021(8) -0.0083(9)
C5 0.0265(11) 0.0328(12) 0.0239(11) -0.0024(9) -0.0039(8) -0.0117(9)
C6 0.0259(11) 0.0279(11) 0.0236(10) -0.0029(9) -0.0053(8) -0.0094(9)
C7 0.0281(12) 0.0486(15) 0.0243(11) -0.0021(10) -0.0085(9) -0.0152(11)
C8 0.0304(11) 0.0271(11) 0.0274(11) -0.0040(9) -0.0032(9) -0.0156(9)
C9 0.0295(11) 0.0289(12) 0.0335(12) -0.0045(9) -0.0054(9) -0.0143(9)
C10 0.0413(14) 0.0392(14) 0.0429(14) -0.0047(11) -0.0099(11) -0.0231(12)
C11 0.0529(16) 0.0394(15) 0.0459(15) -0.0071(12) -0.0116(12) -0.0269(13)
C12 0.0548(17) 0.0337(14) 0.0450(15) -0.0076(12) -0.0060(12) -0.0224(12)
C13 0.0374(13) 0.0277(12) 0.0347(13) -0.0035(10) -0.0038(10) -0.0140(10)
C14 0.054(2) 0.100(3) 0.068(2) -0.029(2) -0.0014(18) 0.013(2)
C15 0.0379(14) 0.0322(14) 0.0563(17) -0.0102(12) -0.0053(12) -0.0057(11)
C16 0.067(3) 0.144(5) 0.060(3) 0.017(3) -0.006(2) 0.036(3)
C17 0.0528(17) 0.0343(15) 0.071(2) -0.0016(14) -0.0302(15) -0.0151(13)
C18 0.0269(12) 0.0326(13) 0.0540(16) -0.0114(11) -0.0109(11) -0.0121(10)
C19 0.0305(14) 0.0523(18) 0.085(2) -0.0282(17) -0.0026(14) -0.0133(13)
C20 0.0230(10) 0.0379(13) 0.0211(10) -0.0018(9) -0.0050(8) -0.0127(9)
C21 0.0287(11) 0.0411(14) 0.0245(11) -0.0031(10) -0.0046(9) -0.0155(10)
C22 0.0345(13) 0.0510(16) 0.0307(12) -0.0015(11) -0.0030(10) -0.0247(12)
C23 0.0279(12) 0.0637(18) 0.0311(13) -0.0087(12) -0.0015(10) -0.0186(12)
C24 0.0275(12) 0.0543(16) 0.0317(13) -0.0073(11) -0.0037(10) -0.0130(11)
C25 0.0265(11) 0.0399(14) 0.0252(11) -0.0046(10) -0.0056(9) -0.0089(10)
C26 0.232(7) 0.046(2) 0.091(3) 0.021(2) -0.090(4) -0.039(3)
C27 0.0368(14) 0.0336(14) 0.0454(15) -0.0042(11) 0.0005(11) -0.0068(11)
C28 0.176(5) 0.066(3) 0.059(2) -0.017(2) 0.002(3) -0.068(3)
C29 0.065(2) 0.0520(19) 0.070(2) -0.0195(16) 0.0023(16) -0.0364(16)
C30 0.0358(13) 0.0352(13) 0.0394(14) -0.0045(11) 0.0011(10) -0.0185(11)
C31 0.0454(16) 0.0456(17) 0.0499(17) 0.0072(13) -0.0010(13) -0.0104(13)
C32 0.0365(14) 0.0637(19) 0.0382(14) -0.0169(13) -0.0113(11) -0.0195(13)
C33 0.0282(12) 0.0698(19) 0.0306(13) -0.0070(12) -0.0102(10) -0.0183(12)
C34 0.0429(15) 0.065(2) 0.0369(15) 0.0138(14) -0.0182(12) -0.0178(14)
C35 0.0429(15) 0.0525(17) 0.0367(14) -0.0161(12) 0.0124(11) -0.0273(13)
C36 0.0478(15) 0.0421(15) 0.0341(13) -0.0046(11) 0.0058(11) -0.0274(12)
C37 0.0607(19) 0.070(2) 0.0360(15) 0.0199(14) -0.0119(13) -0.0357(17)
C38 0.056(2) 0.089(3) 0.0497(19) -0.0113(18) -0.0033(15) -0.0287(19)
C39 0.073(2) 0.072(2) 0.052(2) 0.0117(18) -0.0130(18) -0.006(2)
C44 0.0394(13) 0.0235(11) 0.0282(12) -0.0036(9) -0.0027(10) -0.0070(10)
C45 0.0441(14) 0.0347(13) 0.0303(12) -0.0027(10) -0.0083(11) -0.0082(11)
C46 0.0607(19) 0.0553(19) 0.0287(14) -0.0032(13) -0.0100(13) -0.0067(15)
C47 0.080(2) 0.0501(18) 0.0290(14) 0.0064(13) 0.0048(14) -0.0145(17)
C48 0.078(2) 0.0420(17) 0.0415(16) -0.0014(13) 0.0125(15) -0.0268(16)
C49 0.0531(16) 0.0304(13) 0.0339(13) -0.0076(11) 0.0030(11) -0.0158(12)
C50 0.0303(11) 0.0299(12) 0.0269(11) -0.0043(9) -0.0024(9) -0.0136(9)
C51 0.0340(13) 0.0352(13) 0.0368(13) -0.0098(11) -0.0081(10) -0.0091(10)
C52 0.0398(14) 0.0541(17) 0.0377(14) -0.0103(12) -0.0134(11) -0.0184(12)
C53 0.0498(15) 0.0519(16) 0.0328(13) -0.0160(12) -0.0004(11) -0.0310(13)
C54 0.0450(14) 0.0307(13) 0.0325(13) -0.0101(10) 0.0060(10) -0.0194(11)
C55 0.0372(13) 0.0294(12) 0.0267(11) -0.0029(9) -0.0021(9) -0.0130(10)
C56 0.0310(12) 0.0244(11) 0.0294(11) -0.0079(9) -0.0067(9) -0.0067(9)
C57 0.0356(13) 0.0295(12) 0.0353(13) -0.0067(10) -0.0085(10) -0.0040(10)
C58 0.0309(13) 0.0440(15) 0.0475(16) -0.0144(12) -0.0144(11) -0.0007(11)
C59 0.0285(13) 0.0528(17) 0.0481(16) -0.0229(13) 0.0015(11) -0.0128(12)
C60 0.0386(13) 0.0405(14) 0.0309(12) -0.0116(11) 0.0012(10) -0.0172(11)
C61 0.0304(12) 0.0286(12) 0.0299(12) -0.0069(9) -0.0072(9) -0.0074(9)
B1 0.0290(12) 0.0229(12) 0.0273(12) -0.0035(10) -0.0064(10) -0.0072(10)

loop_
_atom_type_symbol
_atom_type_description
_atom_type_scat_dispersion_real
_atom_type_scat_dispersion_imag
_atom_type_scat_source
C C 0.0033 0.0016 'International Tables Vol C Tables 4.2.6.8 and 6.1.1.4'
H H 0.0000 0.0000 'International Tables Vol C Tables 4.2.6.8 and 6.1.1.4'
N N 0.0061 0.0033 'International Tables Vol C Tables 4.2.6.8 and 6.1.1.4'
B B 0.0013 0.0007 'International Tables Vol C Tables 4.2.6.8 and 6.1.1.4'
F F 0.0171 0.0103 'International Tables Vol C Tables 4.2.6.8 and 6.1.1.4'
Si Si 0.0817 0.0704 'International Tables Vol C Tables 4.2.6.8 and 6.1.1.4'
Sc Sc 0.2519 0.3716 'International Tables Vol C Tables 4.2.6.8 and 6.1.1.4'

loop_
_geom_angle_atom_site_label_1
_geom_angle_atom_site_label_2
_geom_angle_atom_site_label_3
_geom_angle
N1 Sc1 N2 96.65(7)
N1 Sc1 C2 99.29(11)
N2 Sc1 C2 106.34(10)
N1 Sc1 C1 116.51(8)
N2 Sc1 C1 121.29(8)
C2 Sc1 C1 113.49(10)
N1 Sc1 C4 28.35(7)
N2 Sc1 C4 80.57(7)
C2 Sc1 C4 126.25(10)
C1 Sc1 C4 106.12(7)
N1 Sc1 C6 80.54(7)
N2 Sc1 C6 27.95(7)
C2 Sc1 C6 131.44(10)
C1 Sc1 C6 109.41(7)
C4 Sc1 C6 57.42(7)
N1 Sc1 C5 57.12(7)
N2 Sc1 C5 56.92(7)
C2 Sc1 C5 144.31(10)
C1 Sc1 C5 101.59(8)
C4 Sc1 C5 29.89(7)
C6 Sc1 C5 29.93(6)
C4 N1 C8 127.09(18)
C4 N1 Sc1 104.81(14)
C8 N1 Sc1 126.37(14)
C6 N2 C20 127.32(18)
C6 N2 Sc1 105.07(14)
C20 N2 Sc1 124.77(14)
B1 C1 Sc1 176.77(17)
Si1' C2 Sc1 158.3(3)
Si1 C2 Sc1 144.47(19)
C2 Si1 C38 109.25(16)
C2 Si1 C40 112.47(18)
C38 Si1 C40 105.77(18)
C2 Si1 C39 108.28(16)
C38 Si1 C39 111.6(2)
C40 Si1 C39 109.5(2)
C41 Si2 C42 114.7(3)
C41 Si2 C43 105.3(4)
C42 Si2 C43 106.2(4)
C41 Si2 C40 112.5(2)
C42 Si2 C40 109.2(3)
C43 Si2 C40 108.6(3)
Si1 C40 Si2 121.3(2)
C2 Si1' C40' 92.6(5)
C2 Si1' C39 105.9(3)
C40' Si1' C39 129.7(7)
C41' Si2' C43' 104.1(10)
C41' Si2' C40' 108.9(9)
C43' Si2' C40' 116.1(9)
C41' Si2' C42' 114.4(10)
C43' Si2' C42' 101.1(9)
C40' Si2' C42' 112.1(9)
Si1' C40' Si2' 121.1(9)
C36 C3 C37 106.7(2)
C36 C3 C35 108.1(2)
C37 C3 C35 108.9(2)
C36 C3 C4 116.0(2)
C37 C3 C4 110.2(2)
C35 C3 C4 106.78(19)
N1 C4 C5 120.06(19)
N1 C4 C3 125.7(2)
C5 C4 C3 114.02(19)
N1 C4 Sc1 46.84(10)
C5 C4 Sc1 76.55(13)
C3 C4 Sc1 156.14(16)
C4 C5 C6 135.2(2)
C4 C5 Sc1 73.56(13)
C6 C5 Sc1 73.86(12)
N2 C6 C5 120.28(19)
N2 C6 C7 126.68(19)
C5 C6 C7 112.98(19)
N2 C6 Sc1 46.98(10)
C5 C6 Sc1 76.20(12)
C7 C6 Sc1 159.40(16)
C32 C7 C34 109.3(2)
C32 C7 C33 107.3(2)
C34 C7 C33 106.2(2)
C32 C7 C6 108.19(19)
C34 C7 C6 109.3(2)
C33 C7 C6 116.34(19)
C9 C8 C13 120.8(2)
C9 C8 N1 120.5(2)
C13 C8 N1 118.5(2)
C8 C9 C10 118.5(2)
C8 C9 C18 124.6(2)
C10 C9 C18 116.9(2)
C11 C10 C9 121.4(2)
C10 C11 C12 119.4(2)
C11 C12 C13 121.4(2)
C12 C13 C8 118.3(2)
C12 C13 C15 118.6(2)
C8 C13 C15 123.2(2)
C14 C15 C16 109.0(3)
C14 C15 C13 111.2(3)
C16 C15 C13 112.7(3)
C9 C18 C17 110.9(2)
C9 C18 C19 111.6(2)
C17 C18 C19 109.6(2)
C21 C20 C25 121.1(2)
C21 C20 N2 119.7(2)
C25 C20 N2 119.1(2)
C22 C21 C20 118.2(2)
C22 C21 C30 118.0(2)
C20 C21 C30 123.7(2)
C23 C22 C21 121.8(3)
C22 C23 C24 119.5(2)
C23 C24 C25 121.5(2)
C24 C25 C20 117.9(2)
C24 C25 C27 119.1(2)
C20 C25 C27 123.0(2)
C28 C27 C26 109.4(3)
C28 C27 C25 112.0(3)
C26 C27 C25 113.0(3)
C21 C30 C31 109.9(2)
C21 C30 C29 113.3(2)
C31 C30 C29 109.8(3)
C45 C44 C49 113.2(2)
C45 C44 B1 121.3(2)
C49 C44 B1 125.4(2)
F1 C45 C46 116.0(2)
F1 C45 C44 119.4(2)
C46 C45 C44 124.6(3)
F2 C46 C47 120.5(3)
F2 C46 C45 120.4(3)
C47 C46 C45 119.1(3)
F3 C47 C48 120.4(3)
F3 C47 C46 120.0(3)
C48 C47 C46 119.5(3)
F4 C48 C47 120.6(3)
F4 C48 C49 120.3(3)
C47 C48 C49 119.1(3)
F5 C49 C48 114.8(3)
F5 C49 C44 120.7(2)
C48 C49 C44 124.4(3)
C51 C50 C55 113.0(2)
C51 C50 B1 127.2(2)
C55 C50 B1 119.7(2)
F6 C51 C50 120.3(2)
F6 C51 C52 115.3(2)
C50 C51 C52 124.4(2)
F7 C52 C53 119.8(2)
F7 C52 C51 120.4(3)
C53 C52 C51 119.8(2)
F8 C53 C52 120.7(3)
F8 C53 C54 120.2(3)
C52 C53 C54 119.1(2)
F9 C54 C53 120.0(2)
F9 C54 C55 121.3(2)
C53 C54 C55 118.7(2)
F10 C55 C54 116.0(2)
F10 C55 C50 119.0(2)
C54 C55 C50 125.0(2)
C61 C56 C57 113.0(2)
C61 C56 B1 119.0(2)
C57 C56 B1 127.8(2)
F11 C57 C58 115.5(2)
F11 C57 C56 120.9(2)
C58 C57 C56 123.6(2)
F12 C58 C59 119.3(2)
F12 C58 C57 120.2(3)
C59 C58 C57 120.6(2)
F13 C59 C58 120.6(3)
F13 C59 C60 120.6(3)
C58 C59 C60 118.8(2)
F14 C60 C59 120.2(2)
F14 C60 C61 121.0(2)
C59 C60 C61 118.9(2)
F15 C61 C56 120.1(2)
F15 C61 C60 114.9(2)
C56 C61 C60 125.1(2)
C50 B1 C44 111.92(19)
C50 B1 C56 103.28(18)
C44 B1 C56 114.58(19)
C50 B1 C1 113.65(19)
C44 B1 C1 104.35(18)
C56 B1 C1 109.36(18)

loop_
_geom_bond_atom_site_label_1
_geom_bond_atom_site_label_2
_geom_bond_distance
Sc1 N1 2.0722(18)
Sc1 N2 2.0858(18)
Sc1 C2 2.133(3)
Sc1 C1 2.499(2)
Sc1 C4 2.746(2)
Sc1 C6 2.755(2)
Sc1 C5 2.785(2)
F1 C45 1.355(3)
F2 C46 1.346(4)
F3 C47 1.349(3)
F4 C48 1.341(4)
F5 C49 1.357(3)
F6 C51 1.360(3)
F7 C52 1.351(3)
F8 C53 1.344(3)
F9 C54 1.334(3)
F10 C55 1.354(3)
F11 C57 1.350(3)
F12 C58 1.347(3)
F13 C59 1.344(3)
F14 C60 1.343(3)
F15 C61 1.359(3)
N1 C4 1.349(3)
N1 C8 1.452(3)
N2 C6 1.337(3)
N2 C20 1.456(3)
C1 B1 1.667(3)
C2 Si1' 1.768(6)
C2 Si1 1.834(3)
Si1 C38 1.864(4)
Si1 C40 1.864(4)
Si1 C39 1.866(4)
Si2 C41 1.815(6)
Si2 C42 1.855(8)
Si2 C43 1.875(9)
Si2 C40 1.902(4)
Si1' C40' 1.859(14)
Si1' C39 1.985(7)
Si2' C41' 1.841(15)
Si2' C43' 1.844(14)
Si2' C40' 1.880(13)
Si2' C42' 1.922(15)
C3 C36 1.536(3)
C3 C37 1.540(4)
C3 C35 1.546(4)
C3 C4 1.562(3)
C4 C5 1.427(3)
C5 C6 1.431(3)
C6 C7 1.565(3)
C7 C32 1.534(4)
C7 C34 1.542(4)
C7 C33 1.542(3)
C8 C9 1.403(3)
C8 C13 1.409(3)
C9 C10 1.405(3)
C9 C18 1.523(3)
C10 C11 1.376(4)
C11 C12 1.392(4)
C12 C13 1.398(4)
C13 C15 1.519(4)
C14 C15 1.504(5)
C15 C16 1.513(5)
C17 C18 1.525(4)
C18 C19 1.537(4)
C20 C21 1.409(3)
C20 C25 1.411(3)
C21 C22 1.397(3)
C21 C30 1.518(4)
C22 C23 1.377(4)
C23 C24 1.388(4)
C24 C25 1.402(3)
C25 C27 1.517(4)
C26 C27 1.502(5)
C27 C28 1.499(5)
C29 C30 1.540(4)
C30 C31 1.526(4)
C44 C45 1.384(4)
C44 C49 1.390(4)
C44 B1 1.653(3)
C45 C46 1.383(4)
C46 C47 1.373(5)
C47 C48 1.373(5)
C48 C49 1.383(4)
C50 C51 1.380(3)
C50 C55 1.393(3)
C50 B1 1.649(3)
C51 C52 1.384(4)
C52 C53 1.371(4)
C53 C54 1.379(4)
C54 C55 1.386(3)
C56 C61 1.384(3)
C56 C57 1.395(3)
C56 B1 1.663(3)
C57 C58 1.380(4)
C58 C59 1.368(4)
C59 C60 1.374(4)
C60 C61 1.389(3)

loop_
_geom_torsion_atom_site_label_1
_geom_torsion_atom_site_label_2
_geom_torsion_atom_site_label_3
_geom_torsion_atom_site_label_4
_geom_torsion
N2 Sc1 N1 C4 55.70(14)
C2 Sc1 N1 C4 163.52(15)
C1 Sc1 N1 C4 -74.28(15)
C6 Sc1 N1 C4 32.78(14)
C5 Sc1 N1 C4 12.56(13)
N2 Sc1 N1 C8 -138.53(17)
C2 Sc1 N1 C8 -30.71(19)
C1 Sc1 N1 C8 91.49(18)
C4 Sc1 N1 C8 165.8(3)
C6 Sc1 N1 C8 -161.45(18)
C5 Sc1 N1 C8 178.3(2)
N1 Sc1 N2 C6 -55.04(15)
C2 Sc1 N2 C6 -156.78(16)
C1 Sc1 N2 C6 71.60(16)
C4 Sc1 N2 C6 -31.61(14)
C5 Sc1 N2 C6 -11.78(13)
N1 Sc1 N2 C20 142.92(18)
C2 Sc1 N2 C20 41.2(2)
C1 Sc1 N2 C20 -90.44(19)
C4 Sc1 N2 C20 166.35(18)
C6 Sc1 N2 C20 -162.0(3)
C5 Sc1 N2 C20 -173.8(2)
N1 Sc1 C2 Si1' 126.9(9)
N2 Sc1 C2 Si1' -133.3(9)
C1 Sc1 C2 Si1' 2.6(9)
C4 Sc1 C2 Si1' 136.6(8)
C6 Sc1 C2 Si1' -147.5(8)
C5 Sc1 C2 Si1' 171.3(8)
N1 Sc1 C2 Si1 176.2(3)
N2 Sc1 C2 Si1 -84.0(3)
C1 Sc1 C2 Si1 51.8(3)
C4 Sc1 C2 Si1 -174.2(2)
C6 Sc1 C2 Si1 -98.3(3)
C5 Sc1 C2 Si1 -139.5(2)
Si1' C2 Si1 C38 -158.9(4)
Sc1 C2 Si1 C38 60.4(3)
Si1' C2 Si1 C40 -41.7(4)
Sc1 C2 Si1 C40 177.5(3)
Si1' C2 Si1 C39 79.4(4)
Sc1 C2 Si1 C39 -61.3(4)
C2 Si1 C40 Si2 74.3(3)
C38 Si1 C40 Si2 -166.5(2)
C39 Si1 C40 Si2 -46.2(3)
C41 Si2 C40 Si1 -47.1(4)
C42 Si2 C40 Si1 81.4(4)
C43 Si2 C40 Si1 -163.2(4)
Si1 C2 Si1' C40' 161.4(8)
Sc1 C2 Si1' C40' -115.2(10)
Si1 C2 Si1' C39 -65.9(4)
Sc1 C2 Si1' C39 17.5(11)
C2 Si1' C40' Si2' -161.6(10)
C39 Si1' C40' Si2' 85.2(12)
C41' Si2' C40' Si1' -163.7(12)
C43' Si2' C40' Si1' 79.3(13)
C42' Si2' C40' Si1' -36.1(15)
C8 N1 C4 C5 170.0(2)
Sc1 N1 C4 C5 -24.3(2)
C8 N1 C4 C3 -15.2(4)
Sc1 N1 C4 C3 150.44(19)
C8 N1 C4 Sc1 -165.6(3)
C36 C3 C4 N1 19.7(3)
C37 C3 C4 N1 141.0(3)
C35 C3 C4 N1 -100.9(3)
C36 C3 C4 C5 -165.3(2)
C37 C3 C4 C5 -43.9(3)
C35 C3 C4 C5 74.2(3)
C36 C3 C4 Sc1 82.5(4)
C37 C3 C4 Sc1 -156.2(3)
C35 C3 C4 Sc1 -38.0(5)
N2 Sc1 C4 N1 -123.72(15)
C2 Sc1 C4 N1 -20.31(19)
C1 Sc1 C4 N1 116.27(14)
C6 Sc1 C4 N1 -140.67(16)
C5 Sc1 C4 N1 -158.5(2)
N1 Sc1 C4 C5 158.5(2)
N2 Sc1 C4 C5 34.77(13)
C2 Sc1 C4 C5 138.18(16)
C1 Sc1 C4 C5 -85.23(14)
C6 Sc1 C4 C5 17.82(12)
N1 Sc1 C4 C3 -81.9(4)
N2 Sc1 C4 C3 154.4(4)
C2 Sc1 C4 C3 -102.2(4)
C1 Sc1 C4 C3 34.4(4)
C6 Sc1 C4 C3 137.4(4)
C5 Sc1 C4 C3 119.6(4)
N1 C4 C5 C6 -26.8(4)
C3 C4 C5 C6 157.8(3)
Sc1 C4 C5 C6 -44.8(3)
N1 C4 C5 Sc1 18.00(18)
C3 C4 C5 Sc1 -157.35(19)
N1 Sc1 C5 C4 -11.96(12)
N2 Sc1 C5 C4 -137.82(16)
C2 Sc1 C5 C4 -67.2(2)
C1 Sc1 C5 C4 102.24(14)
C6 Sc1 C5 C4 -148.9(2)
N1 Sc1 C5 C6 136.91(16)
N2 Sc1 C5 C6 11.06(13)
C2 Sc1 C5 C6 81.7(2)
C1 Sc1 C5 C6 -108.89(14)
C4 Sc1 C5 C6 148.9(2)
C20 N2 C6 C5 -175.9(2)
Sc1 N2 C6 C5 22.7(2)
C20 N2 C6 C7 7.1(4)
Sc1 N2 C6 C7 -154.3(2)
C20 N2 C6 Sc1 161.4(3)
C4 C5 C6 N2 27.9(4)
Sc1 C5 C6 N2 -16.87(19)
C4 C5 C6 C7 -154.7(3)
Sc1 C5 C6 C7 160.53(19)
C4 C5 C6 Sc1 44.8(3)
N1 Sc1 C6 N2 124.39(15)
C2 Sc1 C6 N2 30.3(2)
C1 Sc1 C6 N2 -120.72(15)
C4 Sc1 C6 N2 142.15(17)
C5 Sc1 C6 N2 159.9(2)
N1 Sc1 C6 C5 -35.56(13)
N2 Sc1 C6 C5 -159.9(2)
C2 Sc1 C6 C5 -129.64(17)
C1 Sc1 C6 C5 79.33(14)
C4 Sc1 C6 C5 -17.80(13)
N1 Sc1 C6 C7 -154.9(4)
N2 Sc1 C6 C7 80.8(4)
C2 Sc1 C6 C7 111.1(4)
C1 Sc1 C6 C7 -40.0(5)
C4 Sc1 C6 C7 -137.1(5)
C5 Sc1 C6 C7 -119.3(5)
N2 C6 C7 C32 109.0(3)
C5 C6 C7 C32 -68.2(3)
Sc1 C6 C7 C32 44.8(5)
N2 C6 C7 C34 -132.0(3)
C5 C6 C7 C34 50.8(3)
Sc1 C6 C7 C34 163.8(4)
N2 C6 C7 C33 -11.8(4)
C5 C6 C7 C33 171.0(2)
Sc1 C6 C7 C33 -75.9(5)
C4 N1 C8 C9 94.3(3)
Sc1 N1 C8 C9 -68.3(3)
C4 N1 C8 C13 -91.1(3)
Sc1 N1 C8 C13 106.2(2)
C13 C8 C9 C10 4.0(4)
N1 C8 C9 C10 178.4(2)
C13 C8 C9 C18 -176.6(2)
N1 C8 C9 C18 -2.1(4)
C8 C9 C10 C11 -0.3(4)
C18 C9 C10 C11 -179.8(2)
C9 C10 C11 C12 -2.2(4)
C10 C11 C12 C13 1.1(4)
C11 C12 C13 C8 2.4(4)
C11 C12 C13 C15 -176.8(3)
C9 C8 C13 C12 -5.0(4)
N1 C8 C13 C12 -179.5(2)
C9 C8 C13 C15 174.2(2)
N1 C8 C13 C15 -0.3(4)
C12 C13 C15 C14 46.0(4)
C8 C13 C15 C14 -133.2(3)
C12 C13 C15 C16 -76.8(4)
C8 C13 C15 C16 104.0(4)
C8 C9 C18 C17 111.1(3)
C10 C9 C18 C17 -69.4(3)
C8 C9 C18 C19 -126.4(3)
C10 C9 C18 C19 53.1(3)
C6 N2 C20 C21 -89.3(3)
Sc1 N2 C20 C21 68.7(2)
C6 N2 C20 C25 95.3(3)
Sc1 N2 C20 C25 -106.6(2)
C25 C20 C21 C22 -2.9(3)
N2 C20 C21 C22 -178.2(2)
C25 C20 C21 C30 175.8(2)
N2 C20 C21 C30 0.6(3)
C20 C21 C22 C23 0.5(4)
C30 C21 C22 C23 -178.3(2)
C21 C22 C23 C24 1.4(4)
C22 C23 C24 C25 -0.8(4)
C23 C24 C25 C20 -1.6(4)
C23 C24 C25 C27 177.2(2)
C21 C20 C25 C24 3.5(3)
N2 C20 C25 C24 178.7(2)
C21 C20 C25 C27 -175.2(2)
N2 C20 C25 C27 0.0(3)
C24 C25 C27 C28 -39.4(4)
C20 C25 C27 C28 139.3(3)
C24 C25 C27 C26 84.7(4)
C20 C25 C27 C26 -96.6(4)
C22 C21 C30 C31 69.8(3)
C20 C21 C30 C31 -108.9(3)
C22 C21 C30 C29 -53.4(3)
C20 C21 C30 C29 127.9(3)
C2 Si1 C39 Si1' -69.9(4)
C38 Si1 C39 Si1' 169.8(4)
C40 Si1 C39 Si1' 53.1(4)
C2 Si1' C39 Si1 74.2(4)
C40' Si1' C39 Si1 -178.5(9)
C49 C44 C45 F1 176.3(2)
B1 C44 C45 F1 -0.6(4)
C49 C44 C45 C46 -3.5(4)
B1 C44 C45 C46 179.6(3)
F1 C45 C46 F2 1.5(4)
C44 C45 C46 F2 -178.7(3)
F1 C45 C46 C47 -178.6(3)
C44 C45 C46 C47 1.2(5)
F2 C46 C47 F3 0.5(5)
C45 C46 C47 F3 -179.4(3)
F2 C46 C47 C48 -178.5(3)
C45 C46 C47 C48 1.7(5)
F3 C47 C48 F4 -1.5(5)
C46 C47 C48 F4 177.5(3)
F3 C47 C48 C49 179.2(3)
C46 C47 C48 C49 -1.9(5)
F4 C48 C49 F5 -2.0(4)
C47 C48 C49 F5 177.4(3)
F4 C48 C49 C44 180.0(3)
C47 C48 C49 C44 -0.6(5)
C45 C44 C49 F5 -174.7(2)
B1 C44 C49 F5 2.0(4)
C45 C44 C49 C48 3.2(4)
B1 C44 C49 C48 180.0(3)
C55 C50 C51 F6 179.3(2)
B1 C50 C51 F6 1.6(4)
C55 C50 C51 C52 -0.9(4)
B1 C50 C51 C52 -178.5(2)
F6 C51 C52 F7 -0.4(4)
C50 C51 C52 F7 179.7(2)
F6 C51 C52 C53 -179.6(2)
C50 C51 C52 C53 0.5(4)
F7 C52 C53 F8 0.4(4)
C51 C52 C53 F8 179.7(2)
F7 C52 C53 C54 -179.2(2)
C51 C52 C53 C54 0.0(4)
F8 C53 C54 F9 -0.4(4)
C52 C53 C54 F9 179.3(2)
F8 C53 C54 C55 -179.7(2)
C52 C53 C54 C55 -0.1(4)
F9 C54 C55 F10 1.3(3)
C53 C54 C55 F10 -179.4(2)
F9 C54 C55 C50 -179.7(2)
C53 C54 C55 C50 -0.4(4)
C51 C50 C55 F10 179.8(2)
B1 C50 C55 F10 -2.4(3)
C51 C50 C55 C54 0.8(4)
B1 C50 C55 C54 178.7(2)
C61 C56 C57 F11 175.0(2)
B1 C56 C57 F11 0.2(4)
C61 C56 C57 C58 -3.2(4)
B1 C56 C57 C58 -178.1(2)
F11 C57 C58 F12 3.1(4)
C56 C57 C58 F12 -178.5(2)
F11 C57 C58 C59 -176.1(2)
C56 C57 C58 C59 2.3(4)
F12 C58 C59 F13 0.1(4)
C57 C58 C59 F13 179.3(2)
F12 C58 C59 C60 -178.9(2)
C57 C58 C59 C60 0.3(4)
F13 C59 C60 F14 0.2(4)
C58 C59 C60 F14 179.3(2)
F13 C59 C60 C61 179.4(2)
C58 C59 C60 C61 -1.5(4)
C57 C56 C61 F15 -176.8(2)
B1 C56 C61 F15 -1.5(3)
C57 C56 C61 C60 2.0(3)
B1 C56 C61 C60 177.3(2)
F14 C60 C61 F15 -1.6(3)
C59 C60 C61 F15 179.2(2)
F14 C60 C61 C56 179.5(2)
C59 C60 C61 C56 0.3(4)
C51 C50 B1 C44 -121.4(3)
C55 C50 B1 C44 61.1(3)
C51 C50 B1 C56 114.8(3)
C55 C50 B1 C56 -62.7(3)
C51 C50 B1 C1 -3.5(3)
C55 C50 B1 C1 179.0(2)
C45 C44 B1 C50 -167.2(2)
C49 C44 B1 C50 16.3(3)
C45 C44 B1 C56 -50.0(3)
C49 C44 B1 C56 133.5(2)
C45 C44 B1 C1 69.5(3)
C49 C44 B1 C1 -107.0(3)
C61 C56 B1 C50 -65.3(3)
C57 C56 B1 C50 109.3(3)
C61 C56 B1 C44 172.7(2)
C57 C56 B1 C44 -12.7(3)
C61 C56 B1 C1 56.0(3)
C57 C56 B1 C1 -129.4(2)
